data_1573254
loop_
_publ_author_name
'Chen, Zhe'
'Ouyang, Laofeng'
'Wang, Ning'
'Li, Weikang'
'Ke, Zhuofeng'

_publ_section_title
;
 Remote C-H Bond Cooperation Strategy Enabled Silver Catalyzed Borrowing
 Hydrogen Reactions
;
_journal_name_full 'Chemical Science'
_journal_paper_doi 10.1039/D4SC05486E
_journal_year 2024
_chemical_formula_moiety 'C9 H12 Ag N4, F6 P, C2 H3 N'
_chemical_formula_sum 'C11 H15 Ag F6 N5 P'
_chemical_formula_weight 470.12
_space_group_crystal_system triclinic
_space_group_IT_number 2
_space_group_name_Hall '-P 1'
_space_group_name_H-M_alt 'P -1'
_atom_sites_solution_hydrogens geom
_atom_sites_solution_primary dual
_audit_creation_date 2023-11-28
_audit_creation_method
;
Olex2 1.5
(compiled 2023.08.24 svn.re1ec1418 for OlexSys, GUI svn.r6817)
;
_audit_update_record
;
2024-03-25 deposited with the CCDC.	2024-11-21 downloaded from the CCDC.
;
_cell_angle_alpha 97.817(3)
_cell_angle_beta 98.360(3)
_cell_angle_gamma 109.228(4)
_cell_formula_units_Z 2
_cell_length_a 8.9329(4)
_cell_length_b 9.2591(3)
_cell_length_c 11.0005(4)
_cell_measurement_reflns_used 4598
_cell_measurement_temperature 150.01(10)
_cell_measurement_theta_max 75.9650
_cell_measurement_theta_min 4.1150
_cell_volume 833.34(6)
_computing_cell_refinement 'CrysAlisPro 1.171.42.92a (Rigaku OD, 2023)'
_computing_data_collection 'CrysAlisPro 1.171.42.92a (Rigaku OD, 2023)'
_computing_data_reduction 'CrysAlisPro 1.171.42.92a (Rigaku OD, 2023)'
_computing_molecular_graphics 'Olex2 1.5 (Dolomanov et al., 2009)'
_computing_publication_material 'Olex2 1.5 (Dolomanov et al., 2009)'
_computing_structure_refinement 'SHELXL 2018/3 (Sheldrick, 2015)'
_computing_structure_solution 'SHELXT 2018/2 (Sheldrick, 2018)'
_diffrn_ambient_environment N~2~
_diffrn_ambient_temperature 150.01(10)
_diffrn_detector 'CCD plate'
_diffrn_detector_area_resol_mean 5.2913
_diffrn_detector_type AtlasS2
_diffrn_measured_fraction_theta_full 0.998
_diffrn_measured_fraction_theta_max 0.965
_diffrn_measurement_details
;
List of Runs (angles in degrees, time in seconds):

  # Type    Start    End  Width  t~exp~   \w     \q     \k     \f   Frames
#--------------------------------------------------------------------------
  1  \w   -112.00 -17.00   1.00    1.00    --  -41.94 -57.00   0.00   95
  2  \w    -62.00  27.00   1.00    1.00    --  -41.94  57.00 -90.00   89
  3  \w   -112.00 -16.00   1.00    1.00    --  -41.94 -57.00 120.00   96
  4  \w     20.00  72.00   1.00    1.00    --   41.94 -99.00  60.00   52
  5  \w     59.00  84.00   1.00    1.00    --   41.94-125.00 -60.00   25
  6  \w     65.00 119.00   1.00    1.48    --  111.00 178.00 150.00   54
  7  \w     36.00 133.00   1.00    1.48    --  111.00 -30.00  30.00   97
  8  \w     87.00 150.00   1.00    1.48    --  111.00  30.00  30.00   63
  9  \w     81.00 109.00   1.00    1.48    --  111.00-111.00-120.00   28
 10  \w     41.00  96.00   1.00    1.48    --  111.00 -30.00-150.00   55
 11  \w     84.00 122.00   1.00    1.48    --  111.00 -61.00 -30.00   38
 12  \w     46.00 119.00   1.00    1.48    --  111.00 -61.00 150.00   73
 13  \w     43.00 133.00   1.00    1.48    --  111.00 -30.00 120.00   90
 14  \w     82.00 109.00   1.00    1.48    --  111.00-111.00  90.00   27
 15  \w    150.00 175.00   1.00    1.48    --  111.00 111.00  60.00   25
 16  \w     79.00 109.00   1.00    1.48    --  111.00-111.00 -30.00   30
 17  \w    115.00 140.00   1.00    1.48    --  111.00 111.00  60.00   25
 18  \w     50.00  76.00   1.00    1.48    --  111.00-111.00-180.00   26
 19  \w     78.00 109.00   1.00    1.48    --  111.00-111.00-180.00   31
 20  \w     52.00  91.00   1.00    1.48    --  111.00 -94.00 120.00   39
 21  \w    110.00 135.00   1.00    1.48    --  111.00 111.00 120.00   25
 22  \w     90.00 143.00   1.00    1.48    --  111.00 178.00 120.00   53
 23  \w    107.00 170.00   1.00    1.48    --  111.00 111.00  90.00   63
;
_diffrn_measurement_device 'four-circle diffractometer'
_diffrn_measurement_device_type 'SuperNova, Dual, Cu at home/near, AtlasS2'
_diffrn_measurement_method '\w scans'
_diffrn_orient_matrix_type 'CrysAlisPro convention (1999,Acta A55,543-557)'
_diffrn_orient_matrix_UB_11 0.0288066000
_diffrn_orient_matrix_UB_12 0.0934003000
_diffrn_orient_matrix_UB_13 0.1336549000
_diffrn_orient_matrix_UB_21 0.1582337000
_diffrn_orient_matrix_UB_22 0.1175003000
_diffrn_orient_matrix_UB_23 -0.0200531000
_diffrn_orient_matrix_UB_31 -0.0945016000
_diffrn_orient_matrix_UB_32 0.0988580000
_diffrn_orient_matrix_UB_33 -0.0507747000
_diffrn_radiation_monochromator mirror
_diffrn_radiation_probe x-ray
_diffrn_radiation_type 'Cu K\a'
_diffrn_radiation_wavelength 1.54184
_diffrn_reflns_av_R_equivalents 0.0551
_diffrn_reflns_av_unetI/netI 0.0687
_diffrn_reflns_Laue_measured_fraction_full 0.998
_diffrn_reflns_Laue_measured_fraction_max 0.965
_diffrn_reflns_limit_h_max 7
_diffrn_reflns_limit_h_min -11
_diffrn_reflns_limit_k_max 11
_diffrn_reflns_limit_k_min -9
_diffrn_reflns_limit_l_max 13
_diffrn_reflns_limit_l_min -13
_diffrn_reflns_number 6153
_diffrn_reflns_point_group_measured_fraction_full 0.998
_diffrn_reflns_point_group_measured_fraction_max 0.965
_diffrn_reflns_theta_full 67.684
_diffrn_reflns_theta_max 76.068
_diffrn_reflns_theta_min 4.143
_diffrn_source 'micro-focus sealed X-ray tube'
_diffrn_source_type 'SuperNova (Cu) X-ray Source'
_exptl_absorpt_coefficient_mu 11.263
_exptl_absorpt_correction_T_max 1.00000
_exptl_absorpt_correction_T_min 0.00076
_exptl_absorpt_correction_type multi-scan
_exptl_absorpt_process_details
;
CrysAlisPro 1.171.42.92a (Rigaku Oxford Diffraction, 2023)
Empirical absorption correction using spherical harmonics,
implemented in SCALE3 ABSPACK scaling algorithm.
;
_exptl_crystal_colour colourless
_exptl_crystal_colour_primary colourless
_exptl_crystal_density_diffrn 1.874
_exptl_crystal_description plate
_exptl_crystal_F_000 464
_exptl_crystal_size_max 0.02
_exptl_crystal_size_mid 0.01
_exptl_crystal_size_min 0.003
_refine_diff_density_max 1.256
_refine_diff_density_min -1.173
_refine_diff_density_rms 0.195
_refine_ls_extinction_method none
_refine_ls_goodness_of_fit_ref 1.078
_refine_ls_hydrogen_treatment constr
_refine_ls_matrix_type full
_refine_ls_number_parameters 220
_refine_ls_number_reflns 3372
_refine_ls_number_restraints 0
_refine_ls_restrained_S_all 1.078
_refine_ls_R_factor_all 0.0617
_refine_ls_R_factor_gt 0.0599
_refine_ls_shift/su_max 0.001
_refine_ls_shift/su_mean 0.000
_refine_ls_structure_factor_coef Fsqd
_refine_ls_weighting_details 'w=1/[\s^2^(Fo^2^)+(0.1020P)^2^] where P=(Fo^2^+2Fc^2^)/3'
_refine_ls_weighting_scheme calc
_refine_ls_wR_factor_gt 0.1432
_refine_ls_wR_factor_ref 0.1471
_reflns_Friedel_coverage 0.000
_reflns_number_gt 3182
_reflns_number_total 3372
_reflns_threshold_expression 'I > 2\s(I)'
_cod_data_source_file d4sc05486e2.cif
_cod_data_source_block a23112204a0724
_cod_database_code 1573254
_shelx_shelxl_version_number 2018/3
_chemical_oxdiff_formula C11H17AgF6N5P
_chemical_oxdiff_usercomment 327
_shelx_space_group_comment
;
The symmetry employed for this shelxl refinement is uniquely defined
by the following loop, which should always be used as a source of
symmetry information in preference to the above space-group names.
They are only intended as comments.
;
_olex2_refinement_description
;
1. Fixed Uiso
 At 1.2 times of:
  All C(H) groups, All C(H,H) groups
 At 1.5 times of:
  All C(H,H,H) groups
2.a Secondary CH2 refined with riding coordinates:
 C00B(H00A,H00B)
2.b Aromatic/amide H refined with riding coordinates:
 C00F(H00F), C00J(H00J), C00K(H00K), C00N(H00N)
2.c Idealised Me refined as rotating group:
 C00H(H00C,H00D,H00E), C00I(H00L,H00M,H00O), C00L(H00G,H00H,H00I)
;
_olex2_submission_special_instructions 'No special instructions were received'
_oxdiff_exptl_absorpt_empirical_details
;
Empirical correction (ABSPACK) includes:
- Absorption correction using spherical harmonics
- Frame scaling
- Detector area scaling
;
_oxdiff_exptl_absorpt_empirical_full_max 700.704
_oxdiff_exptl_absorpt_empirical_full_min 0.507

loop_
_space_group_symop_operation_xyz
'x, y, z'
'-x, -y, -z'

loop_
_atom_site_label
_atom_site_type_symbol
_atom_site_fract_x
_atom_site_fract_y
_atom_site_fract_z
_atom_site_U_iso_or_equiv
_atom_site_adp_type
_atom_site_occupancy
_atom_site_site_symmetry_order
_atom_site_calc_flag
_atom_site_refinement_flags_posn
_atom_site_refinement_flags_adp
_atom_site_refinement_flags_occupancy
_atom_site_disorder_assembly
_atom_site_disorder_group
Ag01 Ag 0.65156(3) 0.44377(3) 0.54566(3) 0.02427(16) Uani 1 1 d . . . . .
P002 P 0.15910(15) 0.29468(15) 0.73742(12) 0.0297(3) Uani 1 1 d . . . . .
N003 N 0.6706(5) 0.1611(5) 0.3702(4) 0.0253(8) Uani 1 1 d . . . . .
F004 F -0.0248(5) 0.2435(5) 0.7525(7) 0.087(2) Uani 1 1 d . . . . .
N005 N 0.4254(5) 0.1180(5) 0.3880(4) 0.0230(7) Uani 1 1 d . . . . .
F006 F 0.3412(5) 0.3396(5) 0.7215(5) 0.0605(11) Uani 1 1 d . . . . .
C007 C 0.5776(6) 0.2278(5) 0.4220(4) 0.0209(8) Uani 1 1 d . . . . .
C008 C 0.2445(5) 0.3582(5) 0.3102(4) 0.0212(8) Uani 1 1 d . . . . .
N7 N 0.1724(5) 0.3597(5) 0.1941(4) 0.0280(8) Uani 1 1 d . . . . .
F00A F 0.1091(6) 0.1390(5) 0.6357(5) 0.0657(13) Uani 1 1 d . . . . .
C00B C 0.2810(6) 0.1455(5) 0.4123(4) 0.0248(9) Uani 1 1 d . . . . .
H00A H 0.308044 0.221953 0.491624 0.030 Uiso 1 1 calc R U . . .
H00B H 0.199672 0.046890 0.421293 0.030 Uiso 1 1 calc R U . . .
N6 N 0.2139(4) 0.2048(4) 0.3098(4) 0.0225(7) Uani 1 1 d . . . . .
F00D F 0.2057(8) 0.4453(7) 0.8387(8) 0.129(4) Uani 1 1 d . . . . .
C00E C 0.3778(7) 0.7915(6) 0.9655(6) 0.0369(12) Uani 1 1 d . . . . .
C00F C 0.0983(6) 0.2106(7) 0.1224(5) 0.0331(11) Uani 1 1 d . . . . .
H00F H 0.039605 0.182802 0.038343 0.040 Uiso 1 1 calc R U . . .
N00G N 0.2772(7) 0.8249(7) 1.0003(6) 0.0528(14) Uani 1 1 d . . . . .
C00H C 0.1726(10) 0.4996(8) 0.1459(6) 0.0494(16) Uani 1 1 d . . . . .
H00C H 0.070976 0.516282 0.152191 0.074 Uiso 1 1 calc R U . . .
H00D H 0.182969 0.485890 0.058005 0.074 Uiso 1 1 calc R U . . .
H00E H 0.263927 0.590121 0.195280 0.074 Uiso 1 1 calc R U . . .
C00I C 0.5070(8) 0.7502(8) 0.9235(7) 0.0474(14) Uani 1 1 d . . . . .
H00L H 0.462888 0.671488 0.845852 0.071 Uiso 1 1 calc R U . . .
H00M H 0.557573 0.707968 0.988093 0.071 Uiso 1 1 calc R U . . .
H00O H 0.588249 0.843279 0.908179 0.071 Uiso 1 1 calc R U . . .
C00J C 0.5801(7) 0.0112(6) 0.3027(5) 0.0325(11) Uani 1 1 d . . . . .
H00J H 0.619592 -0.058678 0.257698 0.039 Uiso 1 1 calc R U . . .
C00K C 0.1260(6) 0.1125(7) 0.1958(5) 0.0319(11) Uani 1 1 d . . . . .
H00K H 0.091852 0.002104 0.173260 0.038 Uiso 1 1 calc R U . . .
C00L C 0.8448(6) 0.2355(7) 0.3795(6) 0.0360(11) Uani 1 1 d . . . . .
H00G H 0.867434 0.243271 0.295628 0.054 Uiso 1 1 calc R U . . .
H00H H 0.901221 0.172882 0.417443 0.054 Uiso 1 1 calc R U . . .
H00I H 0.882737 0.340175 0.431779 0.054 Uiso 1 1 calc R U . . .
F00M F 0.1921(7) 0.1965(9) 0.8387(6) 0.109(3) Uani 1 1 d . . . . .
C00N C 0.4264(7) -0.0152(6) 0.3138(5) 0.0301(10) Uani 1 1 d . . . . .
H00N H 0.335533 -0.107383 0.277754 0.036 Uiso 1 1 calc R U . . .
F00O F 0.1278(7) 0.3845(8) 0.6330(8) 0.116(3) Uani 1 1 d . . . . .

loop_
_atom_site_aniso_label
_atom_site_aniso_U_11
_atom_site_aniso_U_22
_atom_site_aniso_U_33
_atom_site_aniso_U_23
_atom_site_aniso_U_13
_atom_site_aniso_U_12
Ag01 0.0248(2) 0.0212(2) 0.0242(2) -0.00295(14) 0.00204(14) 0.00906(15)
P002 0.0277(6) 0.0269(6) 0.0315(6) 0.0004(5) 0.0123(5) 0.0052(5)
N003 0.029(2) 0.0251(19) 0.0229(18) 0.0007(15) 0.0047(15) 0.0126(16)
F004 0.044(2) 0.035(2) 0.182(6) -0.004(3) 0.060(3) 0.0092(17)
N005 0.0264(18) 0.0214(17) 0.0203(17) 0.0005(14) 0.0044(14) 0.0088(15)
F006 0.0320(18) 0.056(2) 0.087(3) 0.003(2) 0.0236(19) 0.0070(16)
C007 0.028(2) 0.0163(19) 0.0163(19) -0.0032(15) 0.0030(16) 0.0080(16)
C008 0.023(2) 0.017(2) 0.020(2) -0.0054(15) 0.0039(16) 0.0071(16)
N7 0.031(2) 0.032(2) 0.0227(19) -0.0015(16) 0.0045(15) 0.0162(17)
F00A 0.065(3) 0.046(2) 0.070(3) -0.015(2) 0.039(2) -0.0027(19)
C00B 0.027(2) 0.025(2) 0.022(2) 0.0053(16) 0.0090(17) 0.0076(18)
N6 0.0211(17) 0.0234(18) 0.0219(18) 0.0005(14) 0.0064(14) 0.0072(14)
F00D 0.094(4) 0.075(4) 0.158(7) -0.076(4) 0.081(5) -0.034(3)
C00E 0.033(3) 0.031(3) 0.039(3) 0.009(2) -0.001(2) 0.005(2)
C00F 0.030(2) 0.040(3) 0.025(2) -0.007(2) -0.0003(19) 0.015(2)
N00G 0.040(3) 0.057(4) 0.058(4) 0.005(3) 0.009(3) 0.017(3)
C00H 0.075(4) 0.043(3) 0.041(3) 0.008(3) 0.002(3) 0.040(3)
C00I 0.041(3) 0.047(3) 0.055(4) 0.018(3) 0.012(3) 0.011(3)
C00J 0.040(3) 0.024(2) 0.034(3) -0.0021(19) 0.006(2) 0.016(2)
C00K 0.026(2) 0.031(3) 0.029(2) -0.007(2) 0.0009(19) 0.005(2)
C00L 0.029(2) 0.037(3) 0.043(3) 0.004(2) 0.008(2) 0.015(2)
F00M 0.079(4) 0.138(6) 0.077(4) 0.072(4) -0.013(3) -0.013(4)
C00N 0.034(3) 0.020(2) 0.032(2) -0.0022(18) 0.002(2) 0.0092(19)
F00O 0.079(4) 0.085(4) 0.168(7) 0.093(5) -0.016(4) 0.000(3)

loop_
_atom_type_symbol
_atom_type_description
_atom_type_scat_dispersion_real
_atom_type_scat_dispersion_imag
_atom_type_scat_source
C C 0.0181 0.0091 'International Tables Vol C Tables 4.2.6.8 and 6.1.1.4'
H H 0.0000 0.0000 'International Tables Vol C Tables 4.2.6.8 and 6.1.1.4'
Ag Ag 0.1306 4.2820 'International Tables Vol C Tables 4.2.6.8 and 6.1.1.4'
F F 0.0727 0.0534 'International Tables Vol C Tables 4.2.6.8 and 6.1.1.4'
N N 0.0311 0.0180 'International Tables Vol C Tables 4.2.6.8 and 6.1.1.4'
P P 0.2955 0.4335 'International Tables Vol C Tables 4.2.6.8 and 6.1.1.4'

loop_
_geom_angle_atom_site_label_1
_geom_angle_atom_site_label_2
_geom_angle_atom_site_label_3
_geom_angle
_geom_angle_site_symmetry_1
_geom_angle_site_symmetry_3
_geom_angle_publ_flag
C007 Ag01 Ag01 99.97(13) . 2_666 ?
C008 Ag01 Ag01 90.79(12) 2_666 2_666 ?
C008 Ag01 C007 168.68(18) 2_666 . ?
F006 P002 F004 178.1(2) . . ?
F006 P002 F00A 90.3(2) . . ?
F006 P002 F00M 89.7(3) . . ?
F00A P002 F004 88.1(3) . . ?
F00D P002 F004 91.0(3) . . ?
F00D P002 F006 90.6(3) . . ?
F00D P002 F00A 178.8(3) . . ?
F00D P002 F00M 92.4(5) . . ?
F00M P002 F004 89.1(4) . . ?
F00M P002 F00A 86.8(4) . . ?
F00O P002 F004 91.9(4) . . ?
F00O P002 F006 89.2(3) . . ?
F00O P002 F00A 90.4(4) . . ?
F00O P002 F00D 90.4(5) . . ?
F00O P002 F00M 177.0(5) . . ?
C007 N003 C00J 111.4(4) . . ?
C007 N003 C00L 125.0(4) . . ?
C00J N003 C00L 123.6(4) . . ?
C007 N005 C00B 124.1(4) . . ?
C007 N005 C00N 110.5(4) . . ?
C00N N005 C00B 124.9(4) . . ?
N003 C007 Ag01 127.7(3) . . ?
N003 C007 N005 104.8(4) . . ?
N005 C007 Ag01 127.2(3) . . ?
N7 C008 Ag01 123.9(3) . 2_666 ?
N7 C008 N6 103.8(4) . . ?
N6 C008 Ag01 131.8(3) . 2_666 ?
C008 N7 C00F 111.7(4) . . ?
C008 N7 C00H 125.5(4) . . ?
C00F N7 C00H 122.8(5) . . ?
N005 C00B H00A 109.6 . . ?
N005 C00B H00B 109.6 . . ?
N005 C00B N6 110.2(4) . . ?
H00A C00B H00B 108.1 . . ?
N6 C00B H00A 109.6 . . ?
N6 C00B H00B 109.6 . . ?
C008 N6 C00B 124.1(4) . . ?
C008 N6 C00K 111.9(4) . . ?
C00K N6 C00B 123.7(4) . . ?
N00G C00E C00I 179.0(7) . . ?
N7 C00F H00F 126.8 . . ?
C00K C00F N7 106.4(4) . . ?
C00K C00F H00F 126.8 . . ?
N7 C00H H00C 109.5 . . ?
N7 C00H H00D 109.5 . . ?
N7 C00H H00E 109.5 . . ?
H00C C00H H00D 109.5 . . ?
H00C C00H H00E 109.5 . . ?
H00D C00H H00E 109.5 . . ?
C00E C00I H00L 109.5 . . ?
C00E C00I H00M 109.5 . . ?
C00E C00I H00O 109.5 . . ?
H00L C00I H00M 109.5 . . ?
H00L C00I H00O 109.5 . . ?
H00M C00I H00O 109.5 . . ?
N003 C00J H00J 126.7 . . ?
C00N C00J N003 106.5(4) . . ?
C00N C00J H00J 126.7 . . ?
N6 C00K H00K 126.9 . . ?
C00F C00K N6 106.2(5) . . ?
C00F C00K H00K 126.9 . . ?
N003 C00L H00G 109.5 . . ?
N003 C00L H00H 109.5 . . ?
N003 C00L H00I 109.5 . . ?
H00G C00L H00H 109.5 . . ?
H00G C00L H00I 109.5 . . ?
H00H C00L H00I 109.5 . . ?
N005 C00N H00N 126.6 . . ?
C00J C00N N005 106.8(4) . . ?
C00J C00N H00N 126.6 . . ?

loop_
_geom_bond_atom_site_label_1
_geom_bond_atom_site_label_2
_geom_bond_distance
_geom_bond_site_symmetry_2
_geom_bond_publ_flag
Ag01 Ag01 3.2827(6) 2_666 ?
Ag01 C007 2.101(4) . ?
Ag01 C008 2.097(4) 2_666 ?
P002 F004 1.594(4) . ?
P002 F006 1.583(4) . ?
P002 F00A 1.587(4) . ?
P002 F00D 1.556(5) . ?
P002 F00M 1.585(5) . ?
P002 F00O 1.552(5) . ?
N003 C007 1.334(6) . ?
N003 C00J 1.391(7) . ?
N003 C00L 1.461(7) . ?
N005 C007 1.364(6) . ?
N005 C00B 1.448(6) . ?
N005 C00N 1.386(6) . ?
C008 N7 1.348(6) . ?
C008 N6 1.355(6) . ?
N7 C00F 1.384(7) . ?
N7 C00H 1.464(7) . ?
C00B H00A 0.9900 . ?
C00B H00B 0.9900 . ?
C00B N6 1.456(6) . ?
N6 C00K 1.379(6) . ?
C00E N00G 1.141(9) . ?
C00E C00I 1.445(9) . ?
C00F H00F 0.9500 . ?
C00F C00K 1.352(8) . ?
C00H H00C 0.9800 . ?
C00H H00D 0.9800 . ?
C00H H00E 0.9800 . ?
C00I H00L 0.9800 . ?
C00I H00M 0.9800 . ?
C00I H00O 0.9800 . ?
C00J H00J 0.9500 . ?
C00J C00N 1.341(8) . ?
C00K H00K 0.9500 . ?
C00L H00G 0.9800 . ?
C00L H00H 0.9800 . ?
C00L H00I 0.9800 . ?
C00N H00N 0.9500 . ?

loop_
_geom_torsion_atom_site_label_1
_geom_torsion_atom_site_label_2
_geom_torsion_atom_site_label_3
_geom_torsion_atom_site_label_4
_geom_torsion
_geom_torsion_site_symmetry_1
_geom_torsion_site_symmetry_2
_geom_torsion_site_symmetry_3
_geom_torsion_site_symmetry_4
_geom_torsion_publ_flag
Ag01 C008 N7 C00F -173.1(3) 2_666 . . . ?
Ag01 C008 N7 C00H 8.0(7) 2_666 . . . ?
Ag01 C008 N6 C00B -13.7(7) 2_666 . . . ?
Ag01 C008 N6 C00K 172.8(4) 2_666 . . . ?
N003 C00J C00N N005 -0.3(6) . . . . ?
N005 C00B N6 C008 -95.6(5) . . . . ?
N005 C00B N6 C00K 77.1(5) . . . . ?
C007 N003 C00J C00N -0.2(6) . . . . ?
C007 N005 C00B N6 88.4(5) . . . . ?
C007 N005 C00N C00J 0.7(6) . . . . ?
C008 N7 C00F C00K -0.5(6) . . . . ?
C008 N6 C00K C00F -0.9(6) . . . . ?
N7 C008 N6 C00B 174.0(4) . . . . ?
N7 C008 N6 C00K 0.6(5) . . . . ?
N7 C00F C00K N6 0.8(6) . . . . ?
C00B N005 C007 Ag01 13.2(6) . . . . ?
C00B N005 C007 N003 -173.1(4) . . . . ?
C00B N005 C00N C00J 173.0(4) . . . . ?
C00B N6 C00K C00F -174.4(4) . . . . ?
N6 C008 N7 C00F -0.1(5) . . . . ?
N6 C008 N7 C00H -179.0(5) . . . . ?
C00H N7 C00F C00K 178.5(5) . . . . ?
C00J N003 C007 Ag01 174.2(4) . . . . ?
C00J N003 C007 N005 0.6(5) . . . . ?
C00L N003 C007 Ag01 -7.1(7) . . . . ?
C00L N003 C007 N005 179.2(4) . . . . ?
C00L N003 C00J C00N -178.8(5) . . . . ?
C00N N005 C007 Ag01 -174.5(3) . . . . ?
C00N N005 C007 N003 -0.8(5) . . . . ?
C00N N005 C00B N6 -82.9(5) . . . . ?
